data_7154053
loop_
_publ_author_name
'Sadler, Scott A.'
'Tajuddin, Hazmi'
'Mkhalid, Ibraheem A. I.'
'Batsanov, Andrei S.'
'Albesa-Jove, David'
'Cheung, Man Sing'
'Maxwell, Aoife C.'
'Shukla, Lena'
'Roberts, Bryan'
'Blakemore, David C.'
'Lin, Zhenyang'
'Marder, Todd B.'
'Steel, Patrick G.'

_publ_section_title
;
 Iridium-catalyzed C-H borylation of pyridines.
;
_journal_issue 37
_journal_name_full 'Organic &amp; biomolecular chemistry'
_journal_page_first 7318
_journal_page_last 7327
_journal_paper_doi 10.1039/c4ob01565g
_journal_volume 12
_journal_year 2014
_chemical_formula_moiety 'C12 H11 N'
_chemical_formula_sum 'C12 H11 N'
_chemical_formula_weight 169.22
_chemical_melting_point 316
_chemical_name_systematic
;
 2-methyl-4-phenyl-pyridine
;
_space_group_crystal_system orthorhombic
_space_group_IT_number 61
_space_group_name_Hall '-P 2ac 2ab'
_space_group_name_H-M_alt 'P b c a'
_symmetry_space_group_name_Hall '-P 2ac 2ab'
_symmetry_space_group_name_H-M 'P b c a'
_atom_sites_solution_hydrogens difmap
_atom_sites_solution_primary direct
_atom_sites_solution_secondary difmap
_audit_creation_date 2014-02-19
_audit_creation_method
;
Olex2 1.2-alpha
(compiled 2014.02.17 svn.r2891 for OlexSys, GUI svn.r4773)
;
_cell_angle_alpha 90
_cell_angle_beta 90
_cell_angle_gamma 90
_cell_formula_units_Z 16
_cell_length_a 7.4760(6)
_cell_length_b 20.8897(14)
_cell_length_c 23.5283(17)
_cell_measurement_reflns_used 4735
_cell_measurement_temperature 120(2)
_cell_measurement_theta_max 26.3
_cell_measurement_theta_min 2.6
_cell_volume 3674.4(5)
_computing_cell_refinement 'SMART version 5.625 (Bruker, 2001)'
_computing_data_collection 'SMART version 5.625 (Bruker, 2001)'
_computing_data_reduction 'SAINT version 6.02A (Bruker, 2001)'
_computing_molecular_graphics 'Olex2 (Dolomanov et al., 2009)'
_computing_publication_material 'Olex2 (Dolomanov et al., 2009)'
_computing_structure_refinement 'ShelXL (Sheldrick, 2008)'
_diffrn_ambient_temperature 120.15
_diffrn_detector_area_resol_mean 5.6
_diffrn_measured_fraction_theta_full 1.000
_diffrn_measured_fraction_theta_max 1.000
_diffrn_measurement_method '\w scans'
_diffrn_radiation_monochromator graphite
_diffrn_radiation_type MoK\a
_diffrn_radiation_wavelength 0.71073
_diffrn_reflns_av_R_equivalents 0.0601
_diffrn_reflns_av_unetI/netI 0.0358
_diffrn_reflns_Laue_measured_fraction_full 1.000
_diffrn_reflns_Laue_measured_fraction_max 1.000
_diffrn_reflns_limit_h_max 9
_diffrn_reflns_limit_h_min -9
_diffrn_reflns_limit_k_max 26
_diffrn_reflns_limit_k_min -27
_diffrn_reflns_limit_l_max 30
_diffrn_reflns_limit_l_min -30
_diffrn_reflns_number 30673
_diffrn_reflns_point_group_measured_fraction_full 1.000
_diffrn_reflns_point_group_measured_fraction_max 1.000
_diffrn_reflns_theta_full 25.242
_diffrn_reflns_theta_max 27.500
_diffrn_reflns_theta_min 1.731
_exptl_absorpt_coefficient_mu 0.072
_exptl_absorpt_correction_T_max 1
_exptl_absorpt_correction_T_min 0.7988
_exptl_absorpt_correction_type multi-scan
_exptl_absorpt_process_details
;
SADABS v.2.03 (Bruker,200?) was used for absorption correction.
R(int) was 0.0400 before and 0.0374 after correction.
The Ratio of minimum to maximum transmission is 0.7988.
The \l/2 correction factor is 0.0015.
;
_exptl_crystal_colour colourless
_exptl_crystal_colour_primary colourless
_exptl_crystal_density_diffrn 1.224
_exptl_crystal_density_meas ?
_exptl_crystal_density_method 'not measured'
_exptl_crystal_description plate
_exptl_crystal_F_000 1440
_exptl_crystal_size_max 0.44
_exptl_crystal_size_mid 0.16
_exptl_crystal_size_min 0.02
_refine_diff_density_max 0.287
_refine_diff_density_min -0.191
_refine_diff_density_rms 0.038
_refine_ls_extinction_method none
_refine_ls_goodness_of_fit_ref 1.007
_refine_ls_hydrogen_treatment constr
_refine_ls_matrix_type full
_refine_ls_number_parameters 239
_refine_ls_number_reflns 4220
_refine_ls_number_restraints 0
_refine_ls_restrained_S_all 1.007
_refine_ls_R_factor_all 0.0678
_refine_ls_R_factor_gt 0.0391
_refine_ls_shift/su_max 0.001
_refine_ls_shift/su_mean 0.000
_refine_ls_structure_factor_coef Fsqd
_refine_ls_weighting_details 'w=1/[\s^2^(Fo^2^)+(0.0513P)^2^+0.3390P] where P=(Fo^2^+2Fc^2^)/3'
_refine_ls_weighting_scheme calc
_refine_ls_wR_factor_gt 0.0942
_refine_ls_wR_factor_ref 0.1069
_reflns_Friedel_coverage 0.000
_reflns_number_gt 2868
_reflns_number_total 4220
_reflns_threshold_expression 'I > 2\s(I)'
_cod_duplicate_entry 7153978
_cod_data_source_file c4ob01565g2.cif
_cod_data_source_block S3
_cod_depositor_comments
;
The following automatic conversions were performed:

'_exptl_crystal_density_meas' value 'not measured' was changed to '?'
- the value is perceived as not measured.

Automatic conversion script
Id: cif_fix_values 3008 2015-01-20 13:52:24Z robertas 
;
_cod_database_code 7154053
_shelxl_version_number 2014-1
_shelx_space_group_comment
;
The symmetry employed for this shelxl refinement is uniquely defined
by the following loop, which should always be used as a source of
symmetry information in preference to the above space-group names.
They are only intended as comments.
;
_olex2_refinement_description
;
1. Fixed Uiso
 At 1.2 times of:
  All C(H) groups
2. Others
 Uiso(H1A)=Uiso(H1B)=Uiso(H1C)=FVAR(1)
 Uiso(H1'A)=Uiso(H1'B)=Uiso(H1'C)=FVAR(2)
3.a Riding coordinates:
 C3(H3), C5(H5), C6(H6), C8(H8), C9(H9), C10(H10), C11(H11), C12(H12),
 C3'(H3'), C5'(H5'), C6'(H6'), C8'(H8'), C9'(H9'), C10'(H10'), C11'(H11'),
 C12'(H12')
3.b Rotating group:
 C1(H1A,H1B,H1C), C1'(H1'A,H1'B,H1'C)
;

loop_
_space_group_symop_operation_xyz
'x, y, z'
'-x+1/2, -y, z+1/2'
'-x, y+1/2, -z+1/2'
'x+1/2, -y+1/2, -z'
'-x, -y, -z'
'x-1/2, y, -z-1/2'
'x, -y-1/2, z-1/2'
'-x-1/2, y-1/2, z'

loop_
_atom_site_label
_atom_site_type_symbol
_atom_site_fract_x
_atom_site_fract_y
_atom_site_fract_z
_atom_site_U_iso_or_equiv
_atom_site_adp_type
_atom_site_occupancy
_atom_site_site_symmetry_order
_atom_site_calc_flag
_atom_site_refinement_flags_posn
N1 N 0.48981(16) 0.07433(5) 0.31270(5) 0.0317(3) Uani 1 1 d .
C1 C 0.4490(2) 0.06270(7) 0.21149(7) 0.0372(4) Uani 1 1 d .
H1A H 0.5714 0.0620 0.1966 0.062(3) Uiso 1 1 d GR
H1B H 0.3684 0.0805 0.1827 0.062(3) Uiso 1 1 d GR
H1C H 0.4114 0.0190 0.2209 0.062(3) Uiso 1 1 d GR
C2 C 0.44227(17) 0.10340(6) 0.26400(6) 0.0267(3) Uani 1 1 d .
C3 C 0.39449(17) 0.16788(6) 0.26217(6) 0.0253(3) Uani 1 1 d .
H3 H 0.3608 0.1867 0.2270 0.030 Uiso 1 1 d R
C4 C 0.39564(17) 0.20498(6) 0.31137(6) 0.0235(3) Uani 1 1 d .
C5 C 0.44781(18) 0.17431(7) 0.36140(6) 0.0295(3) Uani 1 1 d .
H5 H 0.4525 0.1973 0.3962 0.035 Uiso 1 1 d R
C6 C 0.4924(2) 0.11032(7) 0.35969(6) 0.0332(3) Uani 1 1 d .
H6 H 0.5274 0.0904 0.3943 0.040 Uiso 1 1 d R
C7 C 0.34546(17) 0.27411(6) 0.31134(5) 0.0228(3) Uani 1 1 d .
C8 C 0.23278(17) 0.29919(6) 0.26970(6) 0.0257(3) Uani 1 1 d .
H8 H 0.1900 0.2721 0.2402 0.031 Uiso 1 1 d R
C9 C 0.18221(18) 0.36311(6) 0.27068(6) 0.0288(3) Uani 1 1 d .
H9 H 0.1046 0.3794 0.2421 0.035 Uiso 1 1 d R
C10 C 0.24455(19) 0.40338(7) 0.31317(6) 0.0314(3) Uani 1 1 d .
H10 H 0.2088 0.4470 0.3142 0.038 Uiso 1 1 d R
C11 C 0.35946(19) 0.37922(7) 0.35401(6) 0.0323(3) Uani 1 1 d .
H11 H 0.4047 0.4067 0.3828 0.039 Uiso 1 1 d R
C12 C 0.40909(18) 0.31533(7) 0.35335(6) 0.0284(3) Uani 1 1 d .
H12 H 0.4874 0.2994 0.3819 0.034 Uiso 1 1 d R
N1' N 0.28125(16) 0.00826(5) 0.56094(5) 0.0312(3) Uani 1 1 d .
C1' C 0.2287(2) 0.00344(7) 0.45969(7) 0.0360(4) Uani 1 1 d .
H1'A H 0.3281 -0.0260 0.4525 0.075(4) Uiso 1 1 d GR
H1'B H 0.2150 0.0325 0.4273 0.075(4) Uiso 1 1 d GR
H1'C H 0.1181 -0.0211 0.4649 0.075(4) Uiso 1 1 d GR
C2' C 0.26672(17) 0.04173(6) 0.51246(6) 0.0270(3) Uani 1 1 d .
C3' C 0.28532(17) 0.10808(6) 0.51079(6) 0.0241(3) Uani 1 1 d .
H3' H 0.2750 0.1300 0.4756 0.029 Uiso 1 1 d R
C4' C 0.31892(16) 0.14247(6) 0.56032(5) 0.0219(3) Uani 1 1 d .
C5' C 0.33340(17) 0.10729(6) 0.61037(6) 0.0259(3) Uani 1 1 d .
H5' H 0.3560 0.1283 0.6455 0.031 Uiso 1 1 d R
C6' C 0.31461(19) 0.04150(6) 0.60843(6) 0.0305(3) Uani 1 1 d .
H6' H 0.3260 0.0184 0.6430 0.037 Uiso 1 1 d R
C7' C 0.33845(16) 0.21335(6) 0.56003(5) 0.0216(3) Uani 1 1 d .
C8' C 0.25121(17) 0.25076(6) 0.51959(6) 0.0252(3) Uani 1 1 d .
H8' H 0.1788 0.2308 0.4916 0.030 Uiso 1 1 d R
C9' C 0.26884(18) 0.31695(6) 0.51978(6) 0.0297(3) Uani 1 1 d .
H9' H 0.2082 0.3419 0.4921 0.036 Uiso 1 1 d R
C10' C 0.37488(18) 0.34659(6) 0.56032(6) 0.0297(3) Uani 1 1 d .
H10' H 0.3867 0.3919 0.5606 0.036 Uiso 1 1 d R
C11' C 0.46336(18) 0.30983(6) 0.60036(6) 0.0277(3) Uani 1 1 d .
H11' H 0.5372 0.3300 0.6279 0.033 Uiso 1 1 d R
C12' C 0.44509(17) 0.24377(6) 0.60057(6) 0.0243(3) Uani 1 1 d .
H12' H 0.5056 0.2191 0.6285 0.029 Uiso 1 1 d R

loop_
_atom_site_aniso_label
_atom_site_aniso_U_11
_atom_site_aniso_U_22
_atom_site_aniso_U_33
_atom_site_aniso_U_23
_atom_site_aniso_U_13
_atom_site_aniso_U_12
N1 0.0319(6) 0.0281(6) 0.0352(7) 0.0051(5) -0.0038(5) 0.0002(5)
C1 0.0462(9) 0.0272(8) 0.0384(9) -0.0027(6) -0.0064(7) 0.0014(7)
C2 0.0245(7) 0.0255(7) 0.0302(8) 0.0024(6) -0.0016(6) -0.0025(5)
C3 0.0233(6) 0.0268(7) 0.0257(7) 0.0041(5) -0.0021(5) -0.0014(5)
C4 0.0176(6) 0.0262(7) 0.0268(7) 0.0019(5) 0.0010(5) -0.0022(5)
C5 0.0308(7) 0.0325(8) 0.0254(7) 0.0011(6) -0.0018(6) 0.0006(6)
C6 0.0360(8) 0.0339(8) 0.0297(8) 0.0088(6) -0.0047(6) 0.0009(6)
C7 0.0196(6) 0.0268(7) 0.0220(7) 0.0009(5) 0.0030(5) -0.0003(5)
C8 0.0240(6) 0.0286(7) 0.0244(7) -0.0005(5) -0.0006(5) -0.0020(5)
C9 0.0249(7) 0.0291(7) 0.0324(8) 0.0033(6) -0.0010(6) 0.0021(6)
C10 0.0283(7) 0.0267(7) 0.0392(8) -0.0006(6) 0.0064(6) 0.0033(6)
C11 0.0319(8) 0.0341(8) 0.0309(8) -0.0096(6) 0.0022(6) 0.0007(6)
C12 0.0264(7) 0.0344(8) 0.0245(7) -0.0019(6) -0.0009(6) 0.0018(6)
N1' 0.0307(6) 0.0234(6) 0.0394(7) 0.0031(5) 0.0000(5) 0.0000(5)
C1' 0.0376(8) 0.0292(8) 0.0413(9) -0.0081(7) -0.0003(7) -0.0036(6)
C2' 0.0229(6) 0.0244(7) 0.0337(8) -0.0018(6) -0.0003(6) 0.0001(5)
C3' 0.0244(6) 0.0237(7) 0.0240(7) 0.0018(5) -0.0012(5) 0.0003(5)
C4' 0.0180(6) 0.0223(7) 0.0253(7) 0.0015(5) 0.0005(5) 0.0004(5)
C5' 0.0267(7) 0.0264(7) 0.0247(7) 0.0018(6) -0.0008(6) 0.0013(6)
C6' 0.0321(7) 0.0276(7) 0.0318(8) 0.0094(6) 0.0006(6) 0.0008(6)
C7' 0.0213(6) 0.0218(7) 0.0217(7) 0.0009(5) 0.0031(5) -0.0006(5)
C8' 0.0267(7) 0.0239(7) 0.0251(7) 0.0011(6) -0.0025(6) -0.0007(5)
C9' 0.0311(7) 0.0256(7) 0.0322(8) 0.0066(6) -0.0010(6) 0.0037(6)
C10' 0.0306(7) 0.0199(6) 0.0385(8) -0.0014(6) 0.0074(6) -0.0009(6)
C11' 0.0264(7) 0.0282(7) 0.0285(8) -0.0062(6) 0.0023(6) -0.0037(6)
C12' 0.0242(6) 0.0273(7) 0.0214(7) 0.0004(5) 0.0004(5) 0.0005(5)

loop_
_atom_type_symbol
_atom_type_description
_atom_type_scat_dispersion_real
_atom_type_scat_dispersion_imag
_atom_type_scat_source
C C 0.0033 0.0016 'International Tables Vol C Tables 4.2.6.8 and 6.1.1.4'
H H 0.0000 0.0000 'International Tables Vol C Tables 4.2.6.8 and 6.1.1.4'
N N 0.0061 0.0033 'International Tables Vol C Tables 4.2.6.8 and 6.1.1.4'

loop_
_geom_angle_atom_site_label_1
_geom_angle_atom_site_label_2
_geom_angle_atom_site_label_3
_geom_angle
C6 N1 C2 117.04(12)
N1 C2 C1 115.90(12)
N1 C2 C3 122.03(13)
C3 C2 C1 122.04(12)
C4 C3 C2 120.67(12)
C3 C4 C5 116.56(12)
C3 C4 C7 122.45(12)
C5 C4 C7 120.99(12)
C6 C5 C4 119.22(13)
N1 C6 C5 124.47(13)
C8 C7 C4 121.05(12)
C8 C7 C12 118.18(12)
C12 C7 C4 120.77(12)
C9 C8 C7 120.95(13)
C10 C9 C8 120.25(13)
C11 C10 C9 119.20(13)
C10 C11 C12 120.64(13)
C11 C12 C7 120.76(13)
C6' N1' C2' 117.00(12)
N1' C2' C1' 116.09(12)
N1' C2' C3' 122.28(13)
C3' C2' C1' 121.64(13)
C4' C3' C2' 120.51(12)
C3' C4' C5' 116.73(12)
C3' C4' C7' 121.84(12)
C5' C4' C7' 121.43(12)
C6' C5' C4' 119.27(13)
N1' C6' C5' 124.21(13)
C8' C7' C4' 121.02(12)
C8' C7' C12' 118.58(12)
C12' C7' C4' 120.40(11)
C9' C8' C7' 120.78(13)
C10' C9' C8' 120.08(13)
C11' C10' C9' 119.60(12)
C10' C11' C12' 120.50(13)
C11' C12' C7' 120.46(12)

loop_
_geom_bond_atom_site_label_1
_geom_bond_atom_site_label_2
_geom_bond_distance
N1 C2 1.3446(17)
N1 C6 1.3371(18)
C1 C2 1.5006(19)
C2 C3 1.3943(18)
C3 C4 1.3931(18)
C4 C5 1.3958(19)
C4 C7 1.4921(18)
C5 C6 1.3783(19)
C7 C8 1.3943(18)
C7 C12 1.3945(18)
C8 C9 1.3880(18)
C9 C10 1.3872(19)
C10 C11 1.384(2)
C11 C12 1.3852(19)
N1' C2' 1.3424(18)
N1' C6' 1.3390(18)
C1' C2' 1.504(2)
C2' C3' 1.3935(18)
C3' C4' 1.3920(17)
C4' C5' 1.3922(17)
C4' C7' 1.4879(17)
C5' C6' 1.3822(18)
C7' C8' 1.3936(18)
C7' C12' 1.3961(18)
C8' C9' 1.3889(18)
C9' C10' 1.386(2)
C10' C11' 1.384(2)
C11' C12' 1.3867(18)

loop_
_geom_torsion_atom_site_label_1
_geom_torsion_atom_site_label_2
_geom_torsion_atom_site_label_3
_geom_torsion_atom_site_label_4
_geom_torsion
C3 C4 C7 C8 24.96(19)
C3' C4' C7' C8' 28.69(18)
